data_2212578
loop_
_publ_author_name
'Puzdrjakova, Irina V.'
'Macquart, Ren\'e B.'
'Smith, Mark D.'
'zur Loye, Hans-Conrad'

_publ_section_title
;
 Trisodium dicalcium bismuth hexaoxide
;
_journal_coeditor_code HB2296
_journal_issue 3
_journal_name_full 'Acta Crystallographica Section E'
_journal_page_first i95
_journal_page_last i96
_journal_paper_doi 10.1107/S1600536807008690
_journal_volume 63
_journal_year 2007
_chemical_formula_iupac 'Na3 Ca2 Bi O6'
_chemical_formula_moiety 'Bi Ca2 Na3 O6'
_chemical_formula_sum 'Bi Ca2 Na3 O6'
_chemical_formula_weight 454.11
_chemical_name_systematic
;
trisodium dicalcium bismuth hexaoxide
;
_space_group_IT_number 70
_symmetry_cell_setting orthorhombic
_symmetry_space_group_name_Hall '-F 2uv 2vw'
_symmetry_space_group_name_H-M 'F d d d :2'
_atom_sites_solution_primary direct
_atom_sites_solution_secondary difmap
_cell_angle_alpha 90.00
_cell_angle_beta 90.00
_cell_angle_gamma 90.00
_cell_formula_units_Z 8
_cell_length_a 6.7039(8)
_cell_length_b 9.6251(11)
_cell_length_c 19.947(2)
_cell_measurement_reflns_used 2630
_cell_measurement_temperature 294(2)
_cell_measurement_theta_max 29.97
_cell_measurement_theta_min 3.84
_cell_volume 1287.1(2)
_computing_cell_refinement 'SAINT-Plus-NT (Bruker, 2003)'
_computing_data_collection 'SMART-NT (Bruker, 2003)'
_computing_data_reduction SAINT-Plus-NT
_computing_molecular_graphics 'SHELXTL (Sheldrick, 2001)'
_computing_publication_material SHELXTL
_computing_structure_refinement 'SHELXL97 (Sheldrick, 1997)'
_computing_structure_solution 'SHELXS97 (Sheldrick, 1997)'
_diffrn_ambient_temperature 294(2)
_diffrn_measured_fraction_theta_full 1.000
_diffrn_measured_fraction_theta_max 1.000
_diffrn_measurement_device_type 'Bruker SMART APEX CCD'
_diffrn_measurement_method \w
_diffrn_radiation_monochromator graphite
_diffrn_radiation_source 'fine-focus sealed tube'
_diffrn_radiation_type MoK\a
_diffrn_radiation_wavelength 0.71073
_diffrn_reflns_av_R_equivalents 0.0472
_diffrn_reflns_av_sigmaI/netI 0.0201
_diffrn_reflns_limit_h_max 9
_diffrn_reflns_limit_h_min -9
_diffrn_reflns_limit_k_max 13
_diffrn_reflns_limit_k_min -13
_diffrn_reflns_limit_l_max 28
_diffrn_reflns_limit_l_min -28
_diffrn_reflns_number 5827
_diffrn_reflns_theta_full 30.53
_diffrn_reflns_theta_max 30.53
_diffrn_reflns_theta_min 3.84
_diffrn_standards_decay_% 0
_exptl_absorpt_coefficient_mu 29.166
_exptl_absorpt_correction_T_max 1.000
_exptl_absorpt_correction_T_min 0.778
_exptl_absorpt_correction_type multi-scan
_exptl_absorpt_process_details '(SADABS; Bruker, 2003)'
_exptl_crystal_colour yellow
_exptl_crystal_density_diffrn 4.687
_exptl_crystal_density_method 'not measured'
_exptl_crystal_description 'cut plate'
_exptl_crystal_F_000 1632
_exptl_crystal_size_max 0.05
_exptl_crystal_size_mid 0.04
_exptl_crystal_size_min 0.03
_refine_diff_density_max 0.915
_refine_diff_density_min -0.652
_refine_ls_extinction_coef 0.00027(2)
_refine_ls_extinction_expression Fc^*^=kFc[1+0.001xFc^2^\l^3^/sin(2\q)]^-1/4^
_refine_ls_extinction_method SHELXL97
_refine_ls_goodness_of_fit_ref 1.084
_refine_ls_matrix_type full
_refine_ls_number_parameters 32
_refine_ls_number_reflns 499
_refine_ls_number_restraints 0
_refine_ls_restrained_S_all 1.084
_refine_ls_R_factor_all 0.0179
_refine_ls_R_factor_gt 0.0126
_refine_ls_shift/su_max 0.000
_refine_ls_shift/su_mean 0.000
_refine_ls_structure_factor_coef Fsqd
_refine_ls_weighting_details 'calc w=1/[\s^2^(Fo^2^)+(0.0159P)^2^] where P=(Fo^2^+2Fc^2^)/3'
_refine_ls_weighting_scheme calc
_refine_ls_wR_factor_gt 0.0305
_refine_ls_wR_factor_ref 0.0319
_reflns_number_gt 414
_reflns_number_total 499
_reflns_threshold_expression I>2\s(I)
_cod_data_source_file hb2296.cif
_cod_data_source_block I
_cod_depositor_comments
;
The following automatic conversions were performed:
'_symmetry_cell_setting' value 'Orthorhombic' changed to 'orthorhombic'
according to '/home/saulius/struct/CIF-dictionaries/cif_core.dic'
dictionary named 'cif_core.dic' version 2.4.1 from 2010-06-29.

Automatic conversion script
Id: cif_fix_enum 1527 2010-12-29 10:47:43Z saulius 

The following automatic conversions were performed:

'_symmetry_cell_setting' value 'Orthorhombic' changed to
'orthorhombic' according to
/home/saulius/struct/CIF-dictionaries/cif_core.dic dictionary named
'cif_core.dic' version 2.4.1 from 2010-06-29.

Automatic conversion script
Id: cif_fix_values 1715 2011-07-08 13:25:40Z adriana 
;
_cod_original_cell_volume 1287.1(3)
_cod_original_sg_symbol_H-M 'F d d d'
_cod_database_code 2212578
_cod_database_fobs_code 2212578

loop_
_symmetry_equiv_pos_as_xyz
'x, y, z'
'-x+3/4, -y+3/4, z'
'-x+3/4, y, -z+3/4'
'x, -y+3/4, -z+3/4'
'x, y+1/2, z+1/2'
'-x+3/4, -y+5/4, z+1/2'
'-x+3/4, y+1/2, -z+5/4'
'x, -y+5/4, -z+5/4'
'x+1/2, y, z+1/2'
'-x+5/4, -y+3/4, z+1/2'
'-x+5/4, y, -z+5/4'
'x+1/2, -y+3/4, -z+5/4'
'x+1/2, y+1/2, z'
'-x+5/4, -y+5/4, z'
'-x+5/4, y+1/2, -z+3/4'
'x+1/2, -y+5/4, -z+3/4'
'-x, -y, -z'
'x-3/4, y-3/4, -z'
'x-3/4, -y, z-3/4'
'-x, y-3/4, z-3/4'
'-x, -y+1/2, -z+1/2'
'x-3/4, y-1/4, -z+1/2'
'x-3/4, -y+1/2, z-1/4'
'-x, y-1/4, z-1/4'
'-x+1/2, -y, -z+1/2'
'x-1/4, y-3/4, -z+1/2'
'x-1/4, -y, z-1/4'
'-x+1/2, y-3/4, z-1/4'
'-x+1/2, -y+1/2, -z'
'x-1/4, y-1/4, -z'
'x-1/4, -y+1/2, z-3/4'
'-x+1/2, y-1/4, z-3/4'

loop_
_atom_site_type_symbol
_atom_site_label
_atom_site_fract_x
_atom_site_fract_y
_atom_site_fract_z
_atom_site_U_iso_or_equiv
_atom_site_adp_type
_atom_site_calc_flag
_atom_site_refinement_flags
_atom_site_occupancy
Bi Bi1 0.1250 0.1250 0.6250 0.00649(8) Uani d S 1
Ca Ca1 0.1250 0.1250 0.45560(4) 0.00951(17) Uani d S 1
Na Na1 0.1250 0.1250 0.1250 0.0161(6) Uani d S 1
Na Na2 0.1250 0.1250 0.28796(9) 0.0092(3) Uani d S 1
O O1 0.1250 0.4051(3) 0.1250 0.0108(6) Uani d S 1
O O2 0.4013(4) 0.1212(3) 0.04863(11) 0.0103(5) Uani d . 1

loop_
_atom_site_aniso_label
_atom_site_aniso_U_11
_atom_site_aniso_U_22
_atom_site_aniso_U_33
_atom_site_aniso_U_12
_atom_site_aniso_U_13
_atom_site_aniso_U_23
Bi1 0.00614(12) 0.00677(11) 0.00656(11) 0.000 0.000 0.000
Ca1 0.0095(4) 0.0099(4) 0.0092(4) -0.0007(9) 0.000 0.000
Na1 0.0072(13) 0.0288(15) 0.0122(12) 0.000 0.000 0.000
Na2 0.0085(9) 0.0096(8) 0.0094(8) -0.0016(19) 0.000 0.000
O1 0.0122(16) 0.0089(13) 0.0113(14) 0.000 -0.0009(14) 0.000
O2 0.0081(11) 0.0131(11) 0.0097(10) -0.0001(12) -0.0015(8) -0.0005(8)

loop_
_atom_type_symbol
_atom_type_description
_atom_type_scat_dispersion_real
_atom_type_scat_dispersion_imag
_atom_type_scat_source
O O 0.0106 0.0060 'International Tables Vol C Tables 4.2.6.8 and 6.1.1.4'
Na Na 0.0362 0.0249 'International Tables Vol C Tables 4.2.6.8 and 6.1.1.4'
Ca Ca 0.2262 0.3064 'International Tables Vol C Tables 4.2.6.8 and 6.1.1.4'
Bi Bi -4.1077 10.2566 'International Tables Vol C Tables 4.2.6.8 and 6.1.1.4'

loop_
_geom_angle_atom_site_label_1
_geom_angle_atom_site_label_2
_geom_angle_atom_site_label_3
_geom_angle_site_symmetry_1
_geom_angle_site_symmetry_3
_geom_angle
_geom_angle_publ_flag
O1 Bi1 O1 10_455 5_545 180.0 n
O1 Bi1 O2 10_455 9_455 90.98(7) n
O1 Bi1 O2 5_545 9_455 89.02(7) n
O1 Bi1 O2 10_455 6_545 89.02(7) ?
O1 Bi1 O2 5_545 6_545 90.98(7) ?
O2 Bi1 O2 9_455 6_545 89.13(12) n
O1 Bi1 O2 10_455 3 90.98(7) ?
O1 Bi1 O2 5_545 3 89.02(7) ?
O2 Bi1 O2 9_455 3 178.04(14) n
O2 Bi1 O2 6_545 3 90.90(13) n
O1 Bi1 O2 10_455 16_445 89.02(7) ?
O1 Bi1 O2 5_545 16_445 90.98(7) ?
O2 Bi1 O2 9_455 16_445 90.90(13) ?
O2 Bi1 O2 6_545 16_445 178.04(14) ?
O2 Bi1 O2 3 16_445 89.13(13) ?
O1 Ca1 O1 22_655 21 93.22(4) n
O1 Ca1 O2 22_655 26_565 78.42(10) n
O1 Ca1 O2 21 26_565 98.74(10) n
O1 Ca1 O2 22_655 25 98.74(10) ?
O1 Ca1 O2 21 25 78.42(10) ?
O2 Ca1 O2 26_565 25 175.93(12) n
O1 Ca1 O2 22_655 6_545 94.71(6) n
O1 Ca1 O2 21 6_545 170.47(8) n
O2 Ca1 O2 26_565 6_545 88.04(9) n
O2 Ca1 O2 25 6_545 95.13(9) n
O1 Ca1 O2 22_655 9_455 170.47(8) ?
O1 Ca1 O2 21 9_455 94.71(6) ?
O2 Ca1 O2 26_565 9_455 95.13(9) ?
O2 Ca1 O2 25 9_455 88.04(9) ?
O2 Ca1 O2 6_545 9_455 77.92(12) n
O2 Na1 O2 . 14_445 101.13(11) n
O2 Na1 O2 . 8_544 78.89(11) n
O2 Na1 O2 14_445 8_544 178.25(12) n
O2 Na1 O2 . 11_454 178.25(12) ?
O2 Na1 O2 14_445 11_454 78.89(11) ?
O2 Na1 O2 8_544 11_454 101.13(11) ?
O2 Na1 O1 . . 90.88(6) ?
O2 Na1 O1 14_445 . 89.12(6) n
O2 Na1 O1 8_544 . 89.12(6) ?
O2 Na1 O1 11_454 . 90.88(6) n
O2 Na1 O1 . 14_445 89.12(6) ?
O2 Na1 O1 14_445 14_445 90.88(6) ?
O2 Na1 O1 8_544 14_445 90.87(6) ?
O2 Na1 O1 11_454 14_445 89.12(6) ?
O1 Na1 O1 . 14_445 180.0 n
O1 Na2 O1 22_655 21 88.82(6) n
O1 Na2 O2 22_655 31_556 76.73(10) n
O1 Na2 O2 21 31_556 96.08(10) n
O1 Na2 O2 22_655 32_556 96.08(10) ?
O1 Na2 O2 21 32_556 76.73(10) ?
O2 Na2 O2 31_556 32_556 170.06(13) n
O1 Na2 O2 22_655 11_454 173.28(9) n
O1 Na2 O2 21 11_454 88.92(5) n
O2 Na2 O2 31_556 11_454 97.23(8) n
O2 Na2 O2 32_556 11_454 89.56(9) ?
O1 Na2 O2 22_655 8_544 88.92(5) n
O1 Na2 O2 21 8_544 173.28(9) ?
O2 Na2 O2 31_556 8_544 89.56(9) ?
O2 Na2 O2 32_556 8_544 97.23(8) ?
O2 Na2 O2 11_454 8_544 94.01(12) n
Bi1 O1 Ca1 5_554 21 97.11(8) ?
Bi1 O1 Ca1 5_554 23_655 97.10(8) ?
Ca1 O1 Ca1 21 23_655 165.79(16) ?
Bi1 O1 Na2 5_554 23_655 96.84(8) ?
Ca1 O1 Na2 21 23_655 89.33(4) ?
Ca1 O1 Na2 23_655 23_655 88.98(4) ?
Bi1 O1 Na2 5_554 21 96.84(8) ?
Ca1 O1 Na2 21 21 88.98(4) ?
Ca1 O1 Na2 23_655 21 89.33(4) ?
Na2 O1 Na2 23_655 21 166.32(15) ?
Bi1 O1 Na1 5_554 . 180.0 ?
Ca1 O1 Na1 21 . 82.89(8) ?
Ca1 O1 Na1 23_655 . 82.90(8) ?
Na2 O1 Na1 23_655 . 83.16(8) ?
Na2 O1 Na1 21 . 83.16(8) ?
Bi1 O2 Ca1 9_554 25 95.41(10) ?
Bi1 O2 Ca1 9_554 9_554 96.47(9) ?
Ca1 O2 Ca1 25 9_554 91.96(9) ?
Bi1 O2 Na1 9_554 . 95.10(8) ?
Ca1 O2 Na1 25 . 88.89(8) ?
Ca1 O2 Na1 9_554 . 168.26(11) ?
Bi1 O2 Na2 9_554 23_655 95.44(9) ?
Ca1 O2 Na2 25 23_655 169.09(12) ?
Ca1 O2 Na2 9_554 23_655 87.85(9) ?
Na1 O2 Na2 . 23_655 89.11(9) ?
Bi1 O2 Na2 9_554 11_454 176.96(13) ?
Ca1 O2 Na2 25 11_454 86.33(8) ?
Ca1 O2 Na2 9_554 11_454 85.94(8) ?
Na1 O2 Na2 . 11_454 82.43(8) ?
Na2 O2 Na2 23_655 11_454 82.77(8) ?

loop_
_geom_bond_atom_site_label_1
_geom_bond_atom_site_label_2
_geom_bond_site_symmetry_2
_geom_bond_distance
_geom_bond_publ_flag
Bi1 O1 10_455 2.117(3) yes
Bi1 O1 5_545 2.117(3) n
Bi1 O2 9_455 2.138(2) n
Bi1 O2 6_545 2.138(2) n
Bi1 O2 3 2.138(2) yes
Bi1 O2 16_445 2.138(2) n
Ca1 O1 22_655 2.3404(7) n
Ca1 O1 21 2.3404(7) yes
Ca1 O2 26_565 2.378(3) n
Ca1 O2 25 2.378(3) yes
Ca1 O2 6_545 2.386(2) n
Ca1 O2 9_455 2.386(2) n
Na1 O2 . 2.398(2) yes
Na1 O2 14_445 2.398(2) n
Na1 O2 8_544 2.398(2) n
Na1 O2 11_454 2.398(2) n
Na1 O1 . 2.696(3) yes
Na1 O1 14_445 2.696(3) n
Na2 O1 22_655 2.4305(13) n
Na2 O1 21 2.4305(13) yes
Na2 O2 31_556 2.458(3) yes
Na2 O2 32_556 2.458(3) n
Na2 O2 11_454 2.533(3) yes
Na2 O2 8_544 2.533(3) n
O1 Bi1 5_554 2.117(3) ?
O1 Ca1 21 2.3404(7) ?
O1 Ca1 23_655 2.3405(7) ?
O1 Na2 23_655 2.4305(13) ?
O1 Na2 21 2.4305(13) ?
O2 Bi1 9_554 2.138(2) ?
O2 Ca1 25 2.378(3) ?
O2 Ca1 9_554 2.386(2) ?
O2 Na2 23_655 2.458(3) ?
O2 Na2 11_454 2.533(3) ?
